data_4085862
loop_
_publ_author_name
'Thenarukandiyil, Ranjeesh'
'Choudhury, Joyanta'

_publ_section_title
;
 Rhodium(III)-Catalyzed Activation and Functionalization of Pyridine C--H
 Bond by Exploring a Unique Double Role of &#x201C;N-Heterocyclic
 Carbene--Pyridyl&#x201D; Ligand Platform
;
_journal_issue 10
_journal_name_full Organometallics
_journal_page_first 1890
_journal_paper_doi 10.1021/acs.organomet.5b00157
_journal_volume 34
_journal_year 2015
_chemical_formula_sum 'C19 H16 F3 N3 O3 S'
_chemical_formula_weight 423.41
_chemical_name_systematic
;
 ?
;
_space_group_IT_number 2
_symmetry_cell_setting triclinic
_symmetry_space_group_name_Hall '-P 1'
_symmetry_space_group_name_H-M 'P -1'
_atom_sites_solution_hydrogens geom
_atom_sites_solution_primary direct
_atom_sites_solution_secondary difmap
_audit_creation_method SHELXL-97
_cell_angle_alpha 101.865(3)
_cell_angle_beta 94.756(3)
_cell_angle_gamma 102.022(3)
_cell_formula_units_Z 2
_cell_length_a 6.6823(5)
_cell_length_b 10.2458(7)
_cell_length_c 15.2629(12)
_cell_measurement_reflns_used 3490
_cell_measurement_temperature 140(2)
_cell_measurement_theta_max 25.04
_cell_measurement_theta_min 2.75
_cell_volume 991.56(13)
_computing_cell_refinement 'Bruker SAINT'
_computing_data_collection 'Bruker APEX2'
_computing_data_reduction 'Bruker SAINT'
_computing_molecular_graphics ORTEP-3
_computing_structure_refinement 'SHELXL-97 (Sheldrick, 2008)'
_computing_structure_solution SIR-92
_diffrn_ambient_temperature 140(2)
_diffrn_measured_fraction_theta_full 0.999
_diffrn_measured_fraction_theta_max 0.999
_diffrn_radiation_monochromator graphite
_diffrn_radiation_source 'fine-focus sealed tube'
_diffrn_radiation_type MoK\a
_diffrn_radiation_wavelength 0.71073
_diffrn_reflns_av_R_equivalents 0.0686
_diffrn_reflns_av_sigmaI/netI 0.0456
_diffrn_reflns_limit_h_max 7
_diffrn_reflns_limit_h_min -7
_diffrn_reflns_limit_k_max 12
_diffrn_reflns_limit_k_min -12
_diffrn_reflns_limit_l_max 18
_diffrn_reflns_limit_l_min -18
_diffrn_reflns_number 19270
_diffrn_reflns_theta_full 25.04
_diffrn_reflns_theta_max 25.04
_diffrn_reflns_theta_min 2.75
_exptl_absorpt_coefficient_mu 0.216
_exptl_absorpt_correction_T_max 0.9766
_exptl_absorpt_correction_T_min 0.9500
_exptl_absorpt_correction_type multi-scan
_exptl_absorpt_process_details SADABS
_exptl_crystal_colour ORANGE
_exptl_crystal_density_diffrn 1.418
_exptl_crystal_density_method 'not measured'
_exptl_crystal_description RECTANGULAR
_exptl_crystal_F_000 436
_exptl_crystal_size_max 0.24
_exptl_crystal_size_mid 0.15
_exptl_crystal_size_min 0.11
_refine_diff_density_max 0.585
_refine_diff_density_min -0.261
_refine_diff_density_rms 0.054
_refine_ls_extinction_method none
_refine_ls_goodness_of_fit_ref 1.056
_refine_ls_hydrogen_treatment mixed
_refine_ls_matrix_type full
_refine_ls_number_parameters 262
_refine_ls_number_reflns 3490
_refine_ls_number_restraints 0
_refine_ls_restrained_S_all 1.056
_refine_ls_R_factor_all 0.1084
_refine_ls_R_factor_gt 0.0643
_refine_ls_shift/su_max 0.000
_refine_ls_shift/su_mean 0.000
_refine_ls_structure_factor_coef Fsqd
_refine_ls_weighting_details 'calc w=1/[\s^2^(Fo^2^)+(0.0760P)^2^+0.7082P] where P=(Fo^2^+2Fc^2^)/3'
_refine_ls_weighting_scheme calc
_refine_ls_wR_factor_gt 0.1595
_refine_ls_wR_factor_ref 0.1769
_reflns_number_gt 2221
_reflns_number_total 3490
_reflns_threshold_expression >2\s(I)
_cod_data_source_file om5b00157_si_002.cif
_cod_data_source_block try1
_cod_depositor_comments
;
The following automatic conversions were performed:

'_symmetry_cell_setting' value 'Triclinic' changed to 'triclinic'
according to
/usr/data/users/saulius/crontab/automatic-downloads/rss-feeds/ACS/lib/dictionaries/cif_core.dic
dictionary named 'cif_core.dic' version 2.4.2 from 2011-04-26.

Automatic conversion script
Id: cif_fix_values 3271 2015-04-21 07:52:19Z andrius 

 Adding full bibliography for 4085861--4085866.cif.
;
_cod_original_sg_symbol_H-M 'P-1   '
_cod_database_code 4085862

loop_
_symmetry_equiv_pos_as_xyz
'x, y, z'
'-x, -y, -z'

loop_
_atom_site_label
_atom_site_type_symbol
_atom_site_fract_x
_atom_site_fract_y
_atom_site_fract_z
_atom_site_U_iso_or_equiv
_atom_site_adp_type
_atom_site_occupancy
_atom_site_symmetry_multiplicity
_atom_site_calc_flag
_atom_site_refinement_flags
C1 C 1.2918(7) 0.6093(4) 0.2070(2) 0.0687(12) Uani 1 1 d .
H1A H 1.4001 0.5583 0.2100 0.103 Uiso 1 1 calc R
H1B H 1.3430 0.6910 0.1841 0.103 Uiso 1 1 calc R
H1C H 1.1705 0.5509 0.1665 0.103 Uiso 1 1 calc R
C2 C 1.3071(6) 0.6052(4) 0.3700(2) 0.0579(10) Uani 1 1 d .
H2 H 1.4073 0.5516 0.3694 0.070 Uiso 1 1 calc R
C3 C 1.2148(6) 0.6478(4) 0.4408(2) 0.0537(9) Uani 1 1 d .
H3 H 1.2373 0.6313 0.4995 0.064 Uiso 1 1 calc R
C4 C 1.0925(5) 0.7224(3) 0.3235(2) 0.0426(8) Uani 1 1 d .
C5 C 0.9723(5) 0.7919(3) 0.2764(2) 0.0444(8) Uani 1 1 d .
C6 C 0.8433(5) 0.8599(3) 0.3226(2) 0.0464(8) Uani 1 1 d .
C7 C 0.8285(5) 0.8551(3) 0.4161(2) 0.0461(8) Uani 1 1 d .
C8 C 0.9428(5) 0.7828(3) 0.4595(2) 0.0460(8) Uani 1 1 d .
C9 C 0.9193(6) 0.7728(4) 0.5484(2) 0.0558(10) Uani 1 1 d .
H9 H 0.9951 0.7224 0.5785 0.067 Uiso 1 1 calc R
C10 C 0.7826(7) 0.8387(4) 0.5899(3) 0.0652(11) Uani 1 1 d .
H10 H 0.7628 0.8302 0.6496 0.078 Uiso 1 1 calc R
C11 C 0.6972(6) 0.9203(4) 0.4677(3) 0.0591(10) Uani 1 1 d .
H11 H 0.6195 0.9721 0.4399 0.071 Uiso 1 1 calc R
C12 C 0.7152(7) 0.9385(4) 0.2776(3) 0.0670(11) Uani 1 1 d .
H12A H 0.6331 0.9801 0.3209 0.100 Uiso 1 1 calc R
H12B H 0.6228 0.8760 0.2259 0.100 Uiso 1 1 calc R
H12C H 0.8063 1.0107 0.2567 0.100 Uiso 1 1 calc R
C13 C 0.9859(6) 0.7862(4) 0.1785(2) 0.0502(9) Uani 1 1 d .
C14 C 0.8623(7) 0.6774(4) 0.1140(2) 0.0678(11) Uani 1 1 d .
H14 H 0.7710 0.6065 0.1321 0.081 Uiso 1 1 calc R
C15 C 0.8723(9) 0.6725(6) 0.0234(3) 0.0926(16) Uani 1 1 d .
H15 H 0.7870 0.5981 -0.0206 0.111 Uiso 1 1 calc R
C16 C 1.0036(9) 0.7734(7) -0.0036(3) 0.0940(16) Uani 1 1 d .
H16 H 1.0102 0.7688 -0.0660 0.113 Uiso 1 1 calc R
C17 C 1.1250(9) 0.8805(6) 0.0594(3) 0.0936(16) Uani 1 1 d .
H17 H 1.2164 0.9505 0.0406 0.112 Uiso 1 1 calc R
C18 C 1.1164(7) 0.8883(4) 0.1503(3) 0.0718(12) Uani 1 1 d .
H18 H 1.2006 0.9641 0.1936 0.086 Uiso 1 1 calc R
C19 C 0.5555(7) 0.2685(5) 0.1780(3) 0.0710(12) Uani 1 1 d .
N1 N 1.2347(4) 0.6510(3) 0.29767(18) 0.0485(7) Uani 1 1 d .
N2 N 1.0798(4) 0.7208(3) 0.41230(17) 0.0422(7) Uani 1 1 d .
N3 N 0.6743(5) 0.9146(4) 0.5524(2) 0.0678(9) Uani 1 1 d .
O1 O 0.9296(5) 0.3487(4) 0.2494(2) 0.1058(12) Uani 1 1 d .
O2 O 0.7042(5) 0.4996(3) 0.2829(2) 0.0958(11) Uani 1 1 d .
O3 O 0.6732(6) 0.3018(4) 0.3440(2) 0.1117(13) Uani 1 1 d .
F1 F 0.5731(6) 0.1430(3) 0.1534(2) 0.1385(14) Uani 1 1 d .
F2 F 0.3616(4) 0.2681(3) 0.1934(2) 0.1110(10) Uani 1 1 d .
F3 F 0.5793(6) 0.3205(4) 0.10677(19) 0.1263(12) Uani 1 1 d .
S1 S 0.73722(15) 0.36733(10) 0.27399(6) 0.0561(3) Uani 1 1 d .

loop_
_atom_site_aniso_label
_atom_site_aniso_U_11
_atom_site_aniso_U_22
_atom_site_aniso_U_33
_atom_site_aniso_U_23
_atom_site_aniso_U_13
_atom_site_aniso_U_12
C1 0.083(3) 0.081(3) 0.051(2) 0.007(2) 0.020(2) 0.042(2)
C2 0.059(3) 0.064(2) 0.053(2) 0.0060(18) 0.0006(19) 0.031(2)
C3 0.059(2) 0.060(2) 0.045(2) 0.0097(17) -0.0030(18) 0.0258(19)
C4 0.044(2) 0.0402(19) 0.0415(19) 0.0021(14) 0.0044(15) 0.0126(15)
C5 0.049(2) 0.0411(19) 0.0408(19) 0.0071(14) -0.0014(16) 0.0100(16)
C6 0.049(2) 0.0426(19) 0.047(2) 0.0040(15) 0.0005(16) 0.0166(16)
C7 0.045(2) 0.0404(19) 0.050(2) 0.0039(15) 0.0058(16) 0.0109(15)
C8 0.047(2) 0.045(2) 0.043(2) 0.0035(15) 0.0049(16) 0.0097(16)
C9 0.059(2) 0.063(2) 0.047(2) 0.0113(17) 0.0104(18) 0.0173(19)
C10 0.070(3) 0.072(3) 0.054(2) 0.011(2) 0.019(2) 0.017(2)
C11 0.054(2) 0.063(2) 0.063(3) 0.0103(19) 0.011(2) 0.0224(19)
C12 0.073(3) 0.070(3) 0.064(3) 0.014(2) -0.002(2) 0.033(2)
C13 0.058(2) 0.054(2) 0.0398(19) 0.0074(16) 0.0001(17) 0.0194(18)
C14 0.076(3) 0.075(3) 0.043(2) 0.0026(19) 0.002(2) 0.011(2)
C15 0.099(4) 0.114(4) 0.049(3) -0.005(3) -0.005(3) 0.018(3)
C16 0.104(4) 0.145(5) 0.042(3) 0.024(3) 0.008(3) 0.045(4)
C17 0.112(4) 0.107(4) 0.065(3) 0.040(3) 0.017(3) 0.012(3)
C18 0.083(3) 0.069(3) 0.059(3) 0.018(2) 0.006(2) 0.005(2)
C19 0.073(3) 0.064(3) 0.078(3) 0.021(2) -0.004(2) 0.020(2)
N1 0.0507(19) 0.0514(18) 0.0438(17) 0.0033(13) 0.0051(14) 0.0206(14)
N2 0.0460(17) 0.0441(16) 0.0347(15) 0.0019(12) 0.0021(12) 0.0145(13)
N3 0.066(2) 0.078(2) 0.065(2) 0.0110(18) 0.0220(18) 0.0280(19)
O1 0.049(2) 0.145(3) 0.112(3) -0.002(2) 0.0090(18) 0.0288(19)
O2 0.089(2) 0.0576(19) 0.128(3) 0.0015(17) -0.014(2) 0.0192(16)
O3 0.113(3) 0.158(3) 0.067(2) 0.056(2) 0.0010(19) 0.012(2)
F1 0.154(3) 0.076(2) 0.152(3) -0.0175(19) -0.043(2) 0.019(2)
F2 0.0521(17) 0.143(3) 0.126(2) 0.028(2) -0.0142(16) 0.0082(16)
F3 0.149(3) 0.158(3) 0.0623(18) 0.0341(19) -0.0141(18) 0.015(2)
S1 0.0482(6) 0.0653(7) 0.0539(6) 0.0139(4) -0.0021(4) 0.0145(4)

loop_
_atom_type_symbol
_atom_type_description
_atom_type_scat_dispersion_real
_atom_type_scat_dispersion_imag
_atom_type_scat_source
C C 0.0033 0.0016 'International Tables Vol C Tables 4.2.6.8 and 6.1.1.4'
H H 0.0000 0.0000 'International Tables Vol C Tables 4.2.6.8 and 6.1.1.4'
N N 0.0061 0.0033 'International Tables Vol C Tables 4.2.6.8 and 6.1.1.4'
O O 0.0106 0.0060 'International Tables Vol C Tables 4.2.6.8 and 6.1.1.4'
F F 0.0171 0.0103 'International Tables Vol C Tables 4.2.6.8 and 6.1.1.4'
S S 0.1246 0.1234 'International Tables Vol C Tables 4.2.6.8 and 6.1.1.4'

loop_
_geom_angle_atom_site_label_1
_geom_angle_atom_site_label_2
_geom_angle_atom_site_label_3
_geom_angle
N1 C1 H1A 109.5
N1 C1 H1B 109.5
H1A C1 H1B 109.5
N1 C1 H1C 109.5
H1A C1 H1C 109.5
H1B C1 H1C 109.5
C3 C2 N1 109.3(3)
C3 C2 H2 125.3
N1 C2 H2 125.3
C2 C3 N2 106.4(3)
C2 C3 H3 126.8
N2 C3 H3 126.8
N1 C4 N2 106.3(3)
N1 C4 C5 131.9(3)
N2 C4 C5 121.7(3)
C6 C5 C4 118.2(3)
C6 C5 C13 122.1(3)
C4 C5 C13 119.7(3)
C5 C6 C7 119.4(3)
C5 C6 C12 121.1(3)
C7 C6 C12 119.5(3)
C8 C7 C11 116.1(3)
C8 C7 C6 121.1(3)
C11 C7 C6 122.8(3)
N2 C8 C7 118.1(3)
N2 C8 C9 121.3(3)
C7 C8 C9 120.6(3)
C10 C9 C8 117.2(4)
C10 C9 H9 121.4
C8 C9 H9 121.4
N3 C10 C9 124.7(4)
N3 C10 H10 117.7
C9 C10 H10 117.7
N3 C11 C7 124.6(4)
N3 C11 H11 117.7
C7 C11 H11 117.7
C6 C12 H12A 109.5
C6 C12 H12B 109.5
H12A C12 H12B 109.5
C6 C12 H12C 109.5
H12A C12 H12C 109.5
H12B C12 H12C 109.5
C18 C13 C14 118.9(3)
C18 C13 C5 121.5(3)
C14 C13 C5 119.5(3)
C15 C14 C13 119.8(4)
C15 C14 H14 120.1
C13 C14 H14 120.1
C16 C15 C14 120.7(5)
C16 C15 H15 119.7
C14 C15 H15 119.7
C17 C16 C15 119.7(4)
C17 C16 H16 120.1
C15 C16 H16 120.1
C16 C17 C18 120.6(5)
C16 C17 H17 119.7
C18 C17 H17 119.7
C13 C18 C17 120.2(4)
C13 C18 H18 119.9
C17 C18 H18 119.9
F1 C19 F3 105.7(4)
F1 C19 F2 109.0(4)
F3 C19 F2 105.4(4)
F1 C19 S1 113.3(3)
F3 C19 S1 111.7(3)
F2 C19 S1 111.3(3)
C4 N1 C2 108.5(3)
C4 N1 C1 128.8(3)
C2 N1 C1 122.3(3)
C4 N2 C3 109.3(3)
C4 N2 C8 121.3(3)
C3 N2 C8 129.3(3)
C11 N3 C10 116.8(3)
O2 S1 O1 116.4(2)
O2 S1 O3 114.8(2)
O1 S1 O3 113.4(2)
O2 S1 C19 103.4(2)
O1 S1 C19 104.0(2)
O3 S1 C19 102.4(2)

loop_
_geom_bond_atom_site_label_1
_geom_bond_atom_site_label_2
_geom_bond_distance
C1 N1 1.468(4)
C1 H1A 0.9800
C1 H1B 0.9800
C1 H1C 0.9800
C2 C3 1.330(5)
C2 N1 1.375(4)
C2 H2 0.9500
C3 N2 1.384(4)
C3 H3 0.9500
C4 N1 1.351(4)
C4 N2 1.368(4)
C4 C5 1.422(5)
C5 C6 1.369(5)
C5 C13 1.495(5)
C6 C7 1.449(5)
C6 C12 1.507(5)
C7 C8 1.387(5)
C7 C11 1.406(5)
C8 N2 1.387(4)
C8 C9 1.400(5)
C9 C10 1.367(5)
C9 H9 0.9500
C10 N3 1.344(5)
C10 H10 0.9500
C11 N3 1.326(5)
C11 H11 0.9500
C12 H12A 0.9800
C12 H12B 0.9800
C12 H12C 0.9800
C13 C18 1.381(5)
C13 C14 1.387(5)
C14 C15 1.381(6)
C14 H14 0.9500
C15 C16 1.366(7)
C15 H15 0.9500
C16 C17 1.360(7)
C16 H16 0.9500
C17 C18 1.380(6)
C17 H17 0.9500
C18 H18 0.9500
C19 F1 1.296(5)
C19 F3 1.312(5)
C19 F2 1.335(5)
C19 S1 1.798(5)
O1 S1 1.408(3)
O2 S1 1.400(3)
O3 S1 1.423(3)

loop_
_geom_torsion_atom_site_label_1
_geom_torsion_atom_site_label_2
_geom_torsion_atom_site_label_3
_geom_torsion_atom_site_label_4
_geom_torsion
N1 C2 C3 N2 0.6(4)
N1 C4 C5 C6 -178.0(3)
N2 C4 C5 C6 0.9(5)
N1 C4 C5 C13 3.4(6)
N2 C4 C5 C13 -177.7(3)
C4 C5 C6 C7 -2.0(5)
C13 C5 C6 C7 176.5(3)
C4 C5 C6 C12 178.5(3)
C13 C5 C6 C12 -2.9(5)
C5 C6 C7 C8 0.0(5)
C12 C6 C7 C8 179.5(3)
C5 C6 C7 C11 -178.9(3)
C12 C6 C7 C11 0.5(5)
C11 C7 C8 N2 -177.8(3)
C6 C7 C8 N2 3.2(5)
C11 C7 C8 C9 2.4(5)
C6 C7 C8 C9 -176.6(3)
N2 C8 C9 C10 179.2(3)
C7 C8 C9 C10 -1.0(5)
C8 C9 C10 N3 -1.8(6)
C8 C7 C11 N3 -1.3(6)
C6 C7 C11 N3 177.7(4)
C6 C5 C13 C18 86.3(5)
C4 C5 C13 C18 -95.2(4)
C6 C5 C13 C14 -92.5(4)
C4 C5 C13 C14 86.0(4)
C18 C13 C14 C15 0.4(6)
C5 C13 C14 C15 179.2(4)
C13 C14 C15 C16 0.3(8)
C14 C15 C16 C17 -0.4(8)
C15 C16 C17 C18 -0.1(8)
C14 C13 C18 C17 -0.9(6)
C5 C13 C18 C17 -179.7(4)
C16 C17 C18 C13 0.8(8)
N2 C4 N1 C2 0.4(4)
C5 C4 N1 C2 179.5(4)
N2 C4 N1 C1 173.0(3)
C5 C4 N1 C1 -8.0(6)
C3 C2 N1 C4 -0.7(4)
C3 C2 N1 C1 -173.8(3)
N1 C4 N2 C3 -0.1(4)
C5 C4 N2 C3 -179.2(3)
N1 C4 N2 C8 -178.4(3)
C5 C4 N2 C8 2.4(5)
C2 C3 N2 C4 -0.4(4)
C2 C3 N2 C8 177.8(3)
C7 C8 N2 C4 -4.4(5)
C9 C8 N2 C4 175.4(3)
C7 C8 N2 C3 177.6(3)
C9 C8 N2 C3 -2.6(5)
C7 C11 N3 C10 -1.2(6)
C9 C10 N3 C11 2.9(6)
F1 C19 S1 O2 174.6(4)
F3 C19 S1 O2 55.4(4)
F2 C19 S1 O2 -62.2(4)
F1 C19 S1 O1 52.5(4)
F3 C19 S1 O1 -66.7(4)
F2 C19 S1 O1 175.7(3)
F1 C19 S1 O3 -65.8(4)
F3 C19 S1 O3 175.0(3)
F2 C19 S1 O3 57.4(4)
